data_7207386
loop_
_publ_author_name
'Garcia, Humberto C.'
'Diniz, Renata'
'de Oliveira, Luiz Fernando C.'

_publ_section_title
;
 An interesting pseudo-honeycomb supramolecular arrangement obtained from
 the interaction between 4-aminosalicylic acid,
 trans-1,2-bis(4-pyridyl)ethylene and transition metal ions
;
_journal_issue 5
_journal_name_full CrystEngComm
_journal_page_first 1812
_journal_paper_doi 10.1039/c2ce05771a
_journal_volume 14
_journal_year 2012
_chemical_formula_moiety 'C12 H18 N2 O4 Co, 2(C7 H6 N O3), 4(H2 O)'
_chemical_formula_sum 'C26 H38 Co N4 O14'
_chemical_formula_weight 689.53
_chemical_name_common
;
tetraaquacobalt(ii)-trans-1,2-bis(4-pyridil) -ethylene bis-
aminosalicylate tetraahydrate
;
_chemical_name_systematic
;

tetraaquacobalt(II)-trans-1,2-bis(4-pyridil)
-ethylene bis-aminosalicylate tetraahydrate
;
_space_group_IT_number 14
_symmetry_cell_setting monoclinic
_symmetry_space_group_name_Hall '-P 2ybc'
_symmetry_space_group_name_H-M 'P 1 21/c 1'
_atom_sites_solution_hydrogens geom
_atom_sites_solution_primary direct
_atom_sites_solution_secondary difmap
_audit_creation_date 'Octuber 10 14:05:31 2011'
_audit_creation_method SHELXL-97
_cell_angle_alpha 90.00
_cell_angle_beta 96.755(2)
_cell_angle_gamma 90.00
_cell_formula_units_Z 2
_cell_length_a 13.7314(2)
_cell_length_b 7.6426(2)
_cell_length_c 14.8068(3)
_cell_measurement_temperature 293(2)
_cell_measurement_theta_max 32.8388
_cell_measurement_theta_min 2.7649
_cell_volume 1543.09(6)
_computing_cell_refinement
;
CrysAlisPro, Oxford Diffraction Ltd.,
Version 1.171.33.36 (release 16-03-2009 CrysAlis171 .NET)
(compiled Mar 16 2009,17:39:00)
;
_computing_data_collection
;
CrysAlisPro, Oxford Diffraction Ltd.,
Version 1.171.33.36 (release 16-03-2009 CrysAlis171 .NET)
(compiled Mar 16 2009,17:39:00)
;
_computing_data_reduction
;
CrysAlisPro, Oxford Diffraction Ltd.,
Version 1.171.33.36 (release 16-03-2009 CrysAlis171 .NET)
(compiled Mar 16 2009,17:39:00)
;
_computing_molecular_graphics 'ORTEP 3 FOR WINDOWS (Farrugia, 1997)'
_computing_publication_material 'PLATON (Spek, 1990)'
_computing_structure_refinement 'SHELXL-97 (Sheldrick, 1997)'
_computing_structure_solution 'SHELXS-97 (Sheldrick, 1990)'
_diffrn_ambient_temperature 293(2)
_diffrn_measured_fraction_theta_full 0.999
_diffrn_measured_fraction_theta_max 0.999
_diffrn_radiation_monochromator graphite
_diffrn_radiation_source 'fine-focus sealed tube'
_diffrn_radiation_type MoK\a
_diffrn_radiation_wavelength 0.71073
_diffrn_reflns_av_R_equivalents 0.0321
_diffrn_reflns_av_sigmaI/netI 0.0339
_diffrn_reflns_limit_h_max 17
_diffrn_reflns_limit_h_min -17
_diffrn_reflns_limit_k_max 9
_diffrn_reflns_limit_k_min -6
_diffrn_reflns_limit_l_max 18
_diffrn_reflns_limit_l_min -13
_diffrn_reflns_number 7772
_diffrn_reflns_theta_full 26.37
_diffrn_reflns_theta_max 26.37
_diffrn_reflns_theta_min 2.77
_exptl_absorpt_coefficient_mu 0.631
_exptl_absorpt_correction_T_max 0.859
_exptl_absorpt_correction_T_min 0.785
_exptl_absorpt_correction_type multi-scan
_exptl_absorpt_process_details '(Blessing et al.,1995)'
_exptl_crystal_colour orange
_exptl_crystal_density_diffrn 1.484
_exptl_crystal_density_meas ?
_exptl_crystal_density_method 'not measured'
_exptl_crystal_description prismatic
_exptl_crystal_F_000 722
_exptl_crystal_size_max 0.87
_exptl_crystal_size_mid 0.32
_exptl_crystal_size_min 0.24
_refine_diff_density_max 0.704
_refine_diff_density_min -0.367
_refine_diff_density_rms 0.074
_refine_ls_extinction_coef 0.017(3)
_refine_ls_extinction_expression Fc^*^=kFc[1+0.001xFc^2^\l^3^/sin(2\q)]^-1/4^
_refine_ls_extinction_method SHELXL
_refine_ls_goodness_of_fit_ref 1.182
_refine_ls_hydrogen_treatment mixed
_refine_ls_matrix_type full
_refine_ls_number_parameters 242
_refine_ls_number_reflns 3165
_refine_ls_number_restraints 12
_refine_ls_restrained_S_all 1.188
_refine_ls_R_factor_all 0.0474
_refine_ls_R_factor_gt 0.0396
_refine_ls_shift/su_max 0.000
_refine_ls_shift/su_mean 0.000
_refine_ls_structure_factor_coef Fsqd
_refine_ls_weighting_details 'calc w=1/[\s^2^(Fo^2^)+(0.0922P)^2^+0.0000P] where P=(Fo^2^+2Fc^2^)/3'
_refine_ls_weighting_scheme calc
_refine_ls_wR_factor_gt 0.1336
_refine_ls_wR_factor_ref 0.1400
_reflns_number_gt 2615
_reflns_number_total 3166
_reflns_threshold_expression >2sigma(I)
_cod_data_source_file c2ce05771a.txt
_cod_data_source_block ASBPECO
_cod_depositor_comments
;
The following automatic conversions were performed:

'_symmetry_cell_setting' value 'Monoclinic' changed to 'monoclinic'
according to /home/saulius/struct/CIF-dictionaries/cif_core.dic
dictionary named 'cif_core.dic' version 2.4.1 from 2010-06-29.

Automatic conversion script
Id: cif_fix_values 1715 2011-07-08 13:25:40Z adriana 

The following automatic conversions were performed:

'_exptl_crystal_density_meas' value 'not measured' was changed to '?'
- the value is perceived as not measured.

Automatic conversion script
Id: cif_fix_values 3008 2015-01-20 13:52:24Z robertas 
;
_cod_original_sg_symbol_H-M P21/c
_cod_database_code 7207386

loop_
_symmetry_equiv_pos_as_xyz
'x, y, z'
'-x, y+1/2, -z+1/2'
'-x, -y, -z'
'x, -y-1/2, z-1/2'

loop_
_atom_site_label
_atom_site_type_symbol
_atom_site_fract_x
_atom_site_fract_y
_atom_site_fract_z
_atom_site_U_iso_or_equiv
_atom_site_adp_type
_atom_site_occupancy
_atom_site_symmetry_multiplicity
_atom_site_calc_flag
_atom_site_refinement_flags
O6 O 0.58130(17) -0.3111(3) 0.24445(14) 0.0522(6) Uani 1 1 d D
O7 O 0.26527(17) 0.3868(3) 0.16045(15) 0.0592(6) Uani 1 1 d D
HN1B H -0.084(2) 0.885(5) -0.256(2) 0.068(10) Uiso 1 1 d .
HN1A H -0.134(2) 0.729(5) -0.194(2) 0.055(9) Uiso 1 1 d .
H7B H 0.287(4) 0.386(7) 0.109(2) 0.16(2) Uiso 1 1 d D
H6B H 0.596(2) -0.393(3) 0.2082(18) 0.055(9) Uiso 1 1 d D
H6A H 0.6336(19) -0.269(5) 0.277(2) 0.082(13) Uiso 1 1 d D
H13 H 0.978(2) 0.133(4) -0.0852(18) 0.049(8) Uiso 1 1 d .
H7A H 0.255(4) 0.471(5) 0.198(3) 0.13(2) Uiso 1 1 d D
H5B H 0.484(2) 0.055(4) 0.172(2) 0.082(12) Uiso 1 1 d D
H4B H 0.525(2) 0.331(4) 0.0507(19) 0.078(12) Uiso 1 1 d D
Co1 Co 0.5000 0.0000 0.0000 0.01916(19) Uani 1 2 d S
O3 O 0.26204(13) 0.7968(3) -0.22770(11) 0.0422(5) Uani 1 1 d .
H3 H 0.3134 0.7529 -0.2042 0.063 Uiso 1 1 calc R
C6 C 0.20070(16) 0.6022(3) -0.12028(14) 0.0313(5) Uani 1 1 d .
O2 O 0.37068(12) 0.5865(3) -0.12932(11) 0.0417(5) Uani 1 1 d .
C4 C 0.09258(18) 0.7863(4) -0.22134(16) 0.0370(6) Uani 1 1 d .
H4 H 0.0845 0.8692 -0.2676 0.044 Uiso 1 1 calc R
N2 N 0.65676(15) 0.0263(3) -0.00178(15) 0.0311(5) Uani 1 1 d .
O1 O 0.31294(14) 0.4483(3) -0.01528(13) 0.0438(5) Uani 1 1 d .
C5 C 0.18566(17) 0.7275(3) -0.18977(15) 0.0317(5) Uani 1 1 d .
C2 C 0.02519(18) 0.5973(4) -0.11451(16) 0.0368(6) Uani 1 1 d .
H2 H -0.0283 0.5529 -0.0888 0.044 Uiso 1 1 calc R
C10 C 0.85928(18) 0.0319(3) -0.01504(18) 0.0329(6) Uani 1 1 d .
C1 C 0.11789(19) 0.5403(3) -0.08380(17) 0.0341(6) Uani 1 1 d .
H1 H 0.1259 0.4579 -0.0373 0.041 Uiso 1 1 calc R
C3 C 0.01035(17) 0.7220(3) -0.18430(16) 0.0350(6) Uani 1 1 d .
C7 C 0.30021(19) 0.5408(3) -0.08524(17) 0.0338(6) Uani 1 1 d .
O4 O 0.48648(12) 0.2700(3) 0.00839(13) 0.0454(5) Uani 1 1 d D
H4A H 0.4283 0.2968 0.0014 0.090 Uiso 1 1 calc D
C11 C 0.82058(17) -0.0617(4) 0.05328(17) 0.0352(6) Uani 1 1 d .
H11 H 0.8620 -0.1239 0.0960 0.042 Uiso 1 1 calc R
O5 O 0.52411(15) -0.0111(2) 0.14432(13) 0.0426(5) Uani 1 1 d D
H5A H 0.5353 -0.1125 0.1605 0.050 Uiso 1 1 calc D
C12 C 0.72059(17) -0.0620(4) 0.05752(17) 0.0329(5) Uani 1 1 d .
H12 H 0.6963 -0.1260 0.1034 0.039 Uiso 1 1 calc R
C13 C 0.9646(2) 0.0396(4) -0.0259(2) 0.0386(6) Uani 1 1 d .
N1 N -0.08159(17) 0.7793(4) -0.21569(18) 0.0492(6) Uani 1 1 d .
C8 C 0.69411(17) 0.1175(4) -0.06668(16) 0.0374(6) Uani 1 1 d .
H8 H 0.6514 0.1799 -0.1082 0.045 Uiso 1 1 calc R
C9 C 0.79323(18) 0.1234(4) -0.07497(16) 0.0424(7) Uani 1 1 d .
H9 H 0.8156 0.1894 -0.1211 0.051 Uiso 1 1 calc R

loop_
_atom_site_aniso_label
_atom_site_aniso_U_11
_atom_site_aniso_U_22
_atom_site_aniso_U_33
_atom_site_aniso_U_23
_atom_site_aniso_U_13
_atom_site_aniso_U_12
O6 0.0673(15) 0.0430(13) 0.0489(12) -0.0008(10) 0.0176(11) 0.0011(11)
O7 0.0675(15) 0.0541(15) 0.0582(13) 0.0012(12) 0.0175(12) -0.0009(12)
Co1 0.0116(2) 0.0217(3) 0.0242(3) -0.00025(16) 0.00227(15) 0.00185(15)
O3 0.0345(9) 0.0494(12) 0.0424(9) 0.0091(9) 0.0031(7) -0.0020(8)
C6 0.0334(12) 0.0288(14) 0.0309(11) -0.0060(10) 0.0010(9) 0.0020(10)
O2 0.0328(9) 0.0466(12) 0.0458(10) -0.0036(10) 0.0047(7) 0.0005(9)
C4 0.0411(14) 0.0356(15) 0.0333(12) 0.0029(11) -0.0002(10) 0.0030(11)
N2 0.0214(10) 0.0334(12) 0.0381(11) -0.0032(9) 0.0021(8) 0.0001(8)
O1 0.0384(10) 0.0439(11) 0.0480(11) 0.0093(9) -0.0003(8) 0.0109(9)
C5 0.0330(12) 0.0336(14) 0.0283(11) -0.0044(10) 0.0026(9) -0.0019(10)
C2 0.0332(13) 0.0405(16) 0.0366(12) -0.0024(12) 0.0041(10) -0.0042(12)
C10 0.0251(12) 0.0341(14) 0.0398(13) -0.0092(10) 0.0050(10) -0.0009(10)
C1 0.0389(14) 0.0300(13) 0.0337(12) -0.0004(10) 0.0048(10) 0.0000(11)
C3 0.0323(12) 0.0353(14) 0.0361(12) -0.0074(11) -0.0018(10) 0.0009(11)
C7 0.0353(13) 0.0287(13) 0.0370(13) -0.0076(10) 0.0027(10) -0.0013(10)
O4 0.0298(9) 0.0357(11) 0.0677(13) -0.0053(9) -0.0071(8) 0.0024(8)
C11 0.0265(12) 0.0340(13) 0.0440(13) -0.0024(12) -0.0009(10) 0.0038(11)
O5 0.0417(11) 0.0482(13) 0.0382(10) 0.0024(8) 0.0064(8) 0.0115(8)
C12 0.0276(12) 0.0315(13) 0.0392(12) 0.0028(11) 0.0023(10) 0.0018(11)
C13 0.0278(12) 0.0430(16) 0.0459(14) -0.0072(12) 0.0076(10) -0.0019(11)
N1 0.0338(12) 0.0570(17) 0.0556(14) 0.0108(13) -0.0003(10) 0.0046(12)
C8 0.0257(12) 0.0458(16) 0.0401(12) 0.0063(12) 0.0017(10) 0.0005(11)
C9 0.0315(13) 0.0557(18) 0.0412(13) 0.0057(13) 0.0089(10) -0.0031(12)

loop_
_atom_type_symbol
_atom_type_description
_atom_type_scat_dispersion_real
_atom_type_scat_dispersion_imag
_atom_type_scat_source
C C 0.0033 0.0016 'International Tables Vol C Tables 4.2.6.8 and 6.1.1.4'
H H 0.0000 0.0000 'International Tables Vol C Tables 4.2.6.8 and 6.1.1.4'
Co Co 0.3494 0.9721 'International Tables Vol C Tables 4.2.6.8 and 6.1.1.4'
N N 0.0061 0.0033 'International Tables Vol C Tables 4.2.6.8 and 6.1.1.4'
O O 0.0106 0.0060 'International Tables Vol C Tables 4.2.6.8 and 6.1.1.4'

loop_
_exptl_crystal_face_index_h
_exptl_crystal_face_index_k
_exptl_crystal_face_index_l
_exptl_crystal_face_perp_dist
0 -1 1 0.1354
0 1 -1 0.1352
0 0 -1 0.1128
0 0 1 0.1252
-1 0 0 0.3910
1 0 0 0.4435
0 1 1 0.1361
0 -1 -1 0.1659

loop_
_geom_angle_atom_site_label_1
_geom_angle_atom_site_label_2
_geom_angle_atom_site_label_3
_geom_angle
_geom_angle_site_symmetry_1
_geom_angle_site_symmetry_3
O4 Co1 O4 180.0 . 3_655
O4 Co1 O5 89.08(7) . .
O4 Co1 O5 90.92(7) 3_655 .
O4 Co1 O5 90.92(7) . 3_655
O4 Co1 O5 89.08(7) 3_655 3_655
O5 Co1 O5 180.00(10) . 3_655
O4 Co1 N2 89.75(7) . 3_655
O4 Co1 N2 90.25(7) 3_655 3_655
O5 Co1 N2 91.24(8) . 3_655
O5 Co1 N2 88.76(8) 3_655 3_655
O4 Co1 N2 90.25(7) . .
O4 Co1 N2 89.75(7) 3_655 .
O5 Co1 N2 88.76(8) . .
O5 Co1 N2 91.24(8) 3_655 .
N2 Co1 N2 180.00(10) 3_655 .
C1 C6 C5 117.3(2) . .
C1 C6 C7 121.1(2) . .
C5 C6 C7 121.6(2) . .
C5 C4 C3 120.6(2) . .
C8 N2 C12 117.0(2) . .
C8 N2 Co1 121.54(16) . .
C12 N2 Co1 121.14(16) . .
O3 C5 C4 117.6(2) . .
O3 C5 C6 121.1(2) . .
C4 C5 C6 121.3(2) . .
C1 C2 C3 120.6(2) . .
C9 C10 C11 116.6(2) . .
C9 C10 C13 119.2(2) . .
C11 C10 C13 124.2(2) . .
C2 C1 C6 122.0(2) . .
N1 C3 C4 120.7(3) . .
N1 C3 C2 121.1(2) . .
C4 C3 C2 118.2(2) . .
O1 C7 O2 122.5(2) . .
O1 C7 C6 120.2(2) . .
O2 C7 C6 117.3(2) . .
C12 C11 C10 120.0(2) . .
N2 C12 C11 122.9(2) . .
C13 C13 C10 125.9(3) 3_755 .
N2 C8 C9 123.1(2) . .
C8 C9 C10 120.4(2) . .

loop_
_geom_bond_atom_site_label_1
_geom_bond_atom_site_label_2
_geom_bond_distance
_geom_bond_site_symmetry_2
Co1 O4 2.077(2) .
Co1 O4 2.077(2) 3_655
Co1 O5 2.125(2) .
Co1 O5 2.125(2) 3_655
Co1 N2 2.165(2) 3_655
Co1 N2 2.165(2) .
O3 C5 1.354(3) .
C6 C1 1.398(3) .
C6 C5 1.403(3) .
C6 C7 1.480(3) .
O2 C7 1.278(3) .
C4 C5 1.383(3) .
C4 C3 1.401(3) .
N2 C8 1.337(3) .
N2 C12 1.347(3) .
O1 C7 1.250(3) .
C2 C1 1.371(4) .
C2 C3 1.403(4) .
C10 C9 1.382(4) .
C10 C11 1.394(4) .
C10 C13 1.475(4) .
C3 N1 1.365(3) .
C11 C12 1.382(3) .
C13 C13 1.313(6) 3_755
C8 C9 1.382(3) .

loop_
_geom_contact_atom_site_label_1
_geom_contact_atom_site_label_2
_geom_contact_distance
_geom_contact_publ_flag
O2 O3 2.534(3) no
O1 O4 2.732(3) no
O1 O7 2.797(3) no
O3 O2 2.534(3) no
O4 O1 2.732(3) no
O4 O1 2.732(3) no
O5 O6 2.792(3) no

loop_
_geom_hbond_atom_site_label_D
_geom_hbond_atom_site_label_H
_geom_hbond_atom_site_label_A
_geom_hbond_distance_DH
_geom_hbond_distance_HA
_geom_hbond_distance_DA
_geom_hbond_angle_DHA
_geom_hbond_site_symmetry_A
_geom_hbond_publ_flag
N1 HN1A O7 0.91(3) 2.12(3) 3.021(3) 173(3) 3_565 yes
O3 H3 O2 0.8200 1.8100 2.534(3) 147.00 . yes
O4 H4A O1 0.8200 1.9500 2.732(3) 158.00 . yes
O4 H4B O2 0.90(3) 1.85(3) 2.726(3) 164(3) 3_665 yes
O5 H5B O6 0.88(3) 1.91(3) 2.776(3) 167(3) 2_655 yes
O5 H5A O6 0.8200 2.0200 2.792(3) 158.00 . yes
O6 H6A O7 0.88(3) 1.98(3) 2.830(3) 164(3) 2_645 yes
O6 H6B O2 0.86(2) 1.97(2) 2.835(3) 178(2) 3_655 yes
O7 H7B O1 0.85(4) 1.97(3) 2.797(3) 163(5) . yes
O7 H7A O3 0.87(4) 2.08(4) 2.934(3) 164(4) 4_576 yes
C9 H9 O3 0.9300 2.5000 3.217(3) 134.00 2_644 yes

loop_
_geom_torsion_atom_site_label_1
_geom_torsion_atom_site_label_2
_geom_torsion_atom_site_label_3
_geom_torsion_atom_site_label_4
_geom_torsion
_geom_torsion_publ_flag
O4 Co1 N2 C8 -59.5(2) no
O4 Co1 N2 C12 126.8(2) no
O5 Co1 N2 C8 -148.5(2) no
O5 Co1 N2 C12 37.7 no
Co1 N2 C8 C9 -173.7(2) no
C12 N2 C8 C9 0.4(4) no
Co1 N2 C12 C11 173.8(2) no
C8 N2 C12 C11 -0.2(4) no
N2 C8 C9 C10 0.3(4) no
C8 C9 C10 C13 179.6(3) no
C8 C9 C10 C11 -1.0(4) no
C13 C10 C11 C12 -179.5(3) no
C9 C10 C11 C12 1.1(4) no
C2 C1 C6 C7 179.1(2) no
C1 C2 C3 N1 179.8(3) no
